data_2208274
loop_
_publ_author_name
'Sar\?i, Musa'
'Atakol, Orhan'
'Svaboda, Ingrid'
'Fuess, Hartmut'

_publ_section_title
;Di-\m-acetato-bis[\m-2-hydroxy-<i>N</i>,<i>N</i>'-bis(2-oxidobenzyl)propane-1,3-diamine]bis(<i>N</i>,<i>N</i>'-dimethylformamide)trinickel(II)
 <i>N</i>,<i>N</i>'-dimethylformamide disolvate
;
_journal_coeditor_code CF2005
_journal_issue 3
_journal_name_full 'Acta Crystallographica Section E'
_journal_page_first m563
_journal_page_last m565
_journal_paper_doi 10.1107/S1600536806005976
_journal_volume 62
_journal_year 2006
_chemical_formula_iupac '[(C44 H60 N6 Ni3 O12)].2C3 H7 N O '
_chemical_formula_moiety 'C44 H60 N6 Ni3 O12, 2 C3 H7 N O'
_chemical_formula_sum 'C50 H74 N8 Ni3 O14'
_chemical_formula_weight 1187.24
_chemical_name_systematic
;
Bis{[\m-N,N'-bis(2-hydroxybenzyl)-2-hydroxy-1,3 propandiaminato](acetato)
(N,N'-dimethylformamide)nickel(II)}nickel(II)
;
_space_group_IT_number 2
_symmetry_cell_setting triclinic
_symmetry_space_group_name_Hall '-P 1'
_symmetry_space_group_name_H-M 'P -1'
_atom_sites_solution_hydrogens geom
_atom_sites_solution_primary direct
_atom_sites_solution_secondary difmap
_cell_angle_alpha 107.990(10)
_cell_angle_beta 107.990(10)
_cell_angle_gamma 98.180(10)
_cell_formula_units_Z 1
_cell_length_a 10.373(3)
_cell_length_b 12.1250(10)
_cell_length_c 12.8630(10)
_cell_measurement_reflns_used 25
_cell_measurement_temperature 300(2)
_cell_measurement_theta_max 25.99
_cell_measurement_theta_min 1.80
_cell_volume 1412.1(5)
_computing_cell_refinement 'CAD-4 EXPRESS'
_computing_data_collection 'CAD-4 EXPRESS (Enraf-Nonius, 1993)'
_computing_data_reduction 'XRED (Stoe & Cie, 1996)'
_computing_molecular_graphics 'ORTEP-3 (Farrugia, 1997)'
_computing_publication_material SHELXL-97
_computing_structure_refinement 'SHELXL97 (Sheldrick, 1997)'
_computing_structure_solution 'SHELXS97 (Sheldrick, 1997)'
_diffrn_ambient_temperature 300(2)
_diffrn_measured_fraction_theta_full 0.998
_diffrn_measured_fraction_theta_max 0.998
_diffrn_measurement_device_type 'Enraf-Nonius CAD-4'
_diffrn_measurement_method '\w/2\q scans'
_diffrn_radiation_monochromator graphite
_diffrn_radiation_source 'fine-focus sealed X-ray tube'
_diffrn_radiation_type MoK\a
_diffrn_radiation_wavelength 0.71073
_diffrn_reflns_av_R_equivalents 0.0
_diffrn_reflns_av_sigmaI/netI 0.0331
_diffrn_reflns_limit_h_max 11
_diffrn_reflns_limit_h_min -12
_diffrn_reflns_limit_k_max 14
_diffrn_reflns_limit_k_min -14
_diffrn_reflns_limit_l_max 15
_diffrn_reflns_limit_l_min 0
_diffrn_reflns_number 5524
_diffrn_reflns_theta_full 25.99
_diffrn_reflns_theta_max 25.99
_diffrn_reflns_theta_min 1.80
_diffrn_standards_decay_% 1.5
_diffrn_standards_interval_time 120
_diffrn_standards_number 3
_exptl_absorpt_coefficient_mu 1.058
_exptl_absorpt_correction_T_max 0.900
_exptl_absorpt_correction_T_min 0.848
_exptl_absorpt_correction_type psi-scan
_exptl_absorpt_process_details 'psi-scan (Fair, 1990)'
_exptl_crystal_colour blue
_exptl_crystal_density_diffrn 1.396
_exptl_crystal_density_method 'not measured'
_exptl_crystal_description Prism
_exptl_crystal_F_000 626
_exptl_crystal_size_max 0.40
_exptl_crystal_size_mid 0.13
_exptl_crystal_size_min 0.10
_refine_diff_density_max 0.522
_refine_diff_density_min -0.423
_refine_ls_extinction_coef 0
_refine_ls_extinction_method SHELXL97
_refine_ls_goodness_of_fit_ref 1.018
_refine_ls_hydrogen_treatment mixed
_refine_ls_matrix_type full
_refine_ls_number_parameters 356
_refine_ls_number_reflns 5524
_refine_ls_number_restraints 0
_refine_ls_restrained_S_all 1.018
_refine_ls_R_factor_all 0.0544
_refine_ls_R_factor_gt 0.0335
_refine_ls_shift/su_max 0.000
_refine_ls_shift/su_mean 0.000
_refine_ls_structure_factor_coef Fsqd
_refine_ls_weighting_details 'w=1/[\s^2^(Fo^2^)+(0.0558P)^2^+0.5368P] where P=(Fo^2^+2Fc^2^)/3'
_refine_ls_weighting_scheme calc
_refine_ls_wR_factor_gt 0.0887
_refine_ls_wR_factor_ref 0.0956
_reflns_number_gt 4342
_reflns_number_total 5524
_reflns_threshold_expression I>2\s(I)
_cod_data_source_file cf2005.cif
_cod_data_source_block I
_cod_depositor_comments
;
The following automatic conversions were performed:
'_symmetry_cell_setting' value 'Triclinic' changed to 'triclinic'
according to '/home/saulius/struct/CIF-dictionaries/cif_core.dic'
dictionary named 'cif_core.dic' version 2.4.1 from 2010-06-29.

Automatic conversion script
Id: cif_fix_enum 1527 2010-12-29 10:47:43Z saulius 

The following automatic conversions were performed:

'_symmetry_cell_setting' value 'Triclinic' changed to 'triclinic'
according to /home/saulius/struct/CIF-dictionaries/cif_core.dic
dictionary named 'cif_core.dic' version 2.4.1 from 2010-06-29.

Automatic conversion script
Id: cif_fix_values 1715 2011-07-08 13:25:40Z adriana 
;
_cod_database_code 2208274

loop_
_symmetry_equiv_pos_as_xyz
'x, y, z'
'-x, -y, -z'

loop_
_atom_site_type_symbol
_atom_site_label
_atom_site_fract_x
_atom_site_fract_y
_atom_site_fract_z
_atom_site_U_iso_or_equiv
_atom_site_adp_type
_atom_site_calc_flag
_atom_site_refinement_flags
_atom_site_occupancy
C C1 0.2252(2) 0.1753(2) 0.4682(2) 0.0342(5) Uani d . 1
C C2 0.3260(3) 0.1106(3) 0.4832(3) 0.0461(6) Uani d . 1
H H2 0.3059 0.0394 0.4953 0.055 Uiso calc R 1
C C3 0.4562(3) 0.1519(3) 0.4801(3) 0.0589(8) Uani d . 1
H H3 0.5224 0.1079 0.4904 0.071 Uiso calc R 1
C C4 0.4886(3) 0.2560(3) 0.4623(3) 0.0630(9) Uani d . 1
H H4 0.5751 0.2817 0.4582 0.076 Uiso calc R 1
C C5 0.3918(3) 0.3224(3) 0.4504(3) 0.0546(7) Uani d . 1
H H5 0.4143 0.3940 0.4395 0.066 Uiso calc R 1
C C6 0.2607(3) 0.2845(2) 0.4544(2) 0.0397(6) Uani d . 1
C C7 0.1600(3) 0.3625(2) 0.4521(3) 0.0459(6) Uani d . 1
H H7A 0.1403 0.3798 0.5236 0.055 Uiso calc R 1
H H7B 0.2047 0.4382 0.4516 0.055 Uiso calc R 1
C C8 -0.0569(3) 0.3958(2) 0.3421(3) 0.0513(7) Uani d . 1
H H8A -0.0002 0.4660 0.3410 0.062 Uiso calc R 1
H H8B -0.0796 0.4211 0.4121 0.062 Uiso calc R 1
C C9 -0.1926(3) 0.3468(3) 0.2334(3) 0.0490(7) Uani d . 1
H H9 -0.2320 0.4143 0.2268 0.059 Uiso calc R 1
C C10 -0.3015(3) 0.2552(3) 0.2392(2) 0.0458(6) Uani d . 1
H H10A -0.3102 0.2857 0.3152 0.055 Uiso calc R 1
H H10B -0.3916 0.2430 0.1789 0.055 Uiso calc R 1
C C11 -0.3831(3) 0.0472(3) 0.2142(2) 0.0454(6) Uani d . 1
H H11A -0.4694 0.0467 0.1562 0.054 Uiso calc R 1
H H11B -0.3938 0.0693 0.2896 0.054 Uiso calc R 1
C C12 -0.3631(3) -0.0765(2) 0.1808(2) 0.0407(6) Uani d . 1
C C13 -0.4583(3) -0.1684(3) 0.0788(3) 0.0579(8) Uani d . 1
H H13 -0.5307 -0.1506 0.0283 0.069 Uiso calc R 1
C C14 -0.4485(4) -0.2846(3) 0.0507(3) 0.0704(10) Uani d . 1
H H14 -0.5125 -0.3448 -0.0187 0.084 Uiso calc R 1
C C15 -0.3424(3) -0.3109(3) 0.1269(3) 0.0647(9) Uani d . 1
H H15 -0.3358 -0.3898 0.1092 0.078 Uiso calc R 1
C C16 -0.2455(3) -0.2214(2) 0.2295(3) 0.0504(7) Uani d . 1
H H16 -0.1758 -0.2410 0.2807 0.061 Uiso calc R 1
C C17 -0.2517(2) -0.1022(2) 0.2567(2) 0.0362(5) Uani d . 1
C C18 -0.1170(2) 0.2176(2) 0.5754(2) 0.0336(5) Uani d . 1
C C19 -0.1459(4) 0.3059(3) 0.6718(3) 0.0555(8) Uani d . 1
H H19A -0.2282 0.2682 0.6799 0.083 Uiso calc R 1
H H19B -0.1610 0.3744 0.6520 0.083 Uiso calc R 1
H H19C -0.0670 0.3314 0.7448 0.083 Uiso calc R 1
C C20 0.0522(3) -0.0066(3) 0.2061(2) 0.0434(6) Uani d . 1
H H20 0.042(3) -0.063(3) 0.239(3) 0.052 Uiso d . 1
C C21 0.1896(4) 0.0686(4) 0.1101(4) 0.0752(10) Uani d . 1
H H21A 0.2261 0.1476 0.1706 0.090 Uiso calc R 1
H H21B 0.1096 0.0674 0.0471 0.090 Uiso calc R 1
H H21C 0.2608 0.0475 0.0805 0.090 Uiso calc R 1
C C22 0.2276(5) -0.1048(4) 0.1663(4) 0.0904(13) Uani d . 1
H H22A 0.3243 -0.0644 0.2151 0.136 Uiso calc R 1
H H22B 0.2209 -0.1525 0.0888 0.136 Uiso calc R 1
H H22C 0.1904 -0.1559 0.2000 0.136 Uiso calc R 1
C C23 -0.2527(7) 0.4419(6) -0.0712(6) 0.121(2) Uani d . 1
H H23 -0.3247 0.3713 -0.1118 0.145 Uiso calc R 1
C C24 -0.3784(11) 0.4995(10) -0.2248(7) 0.242(6) Uani d . 1
H H24A -0.4632 0.4915 -0.2090 0.291 Uiso calc R 1
H H24B -0.3850 0.4274 -0.2867 0.291 Uiso calc R 1
H H24C -0.3655 0.5665 -0.2487 0.291 Uiso calc R 1
C C25 -0.1574(9) 0.6274(8) -0.0699(10) 0.224(6) Uani d . 1
H H25C -0.1789 0.6741 -0.1180 0.269 Uiso calc R 1
H H25B -0.0680 0.6114 -0.0646 0.269 Uiso calc R 1
H H25A -0.1538 0.6712 0.0076 0.269 Uiso calc R 1
N N1 -0.2663(2) 0.1395(2) 0.22258(19) 0.0375(5) Uani d . 1
N N2 0.0254(2) 0.30725(19) 0.3489(2) 0.0386(5) Uani d . 1
N N3 0.1482(2) -0.0169(2) 0.1586(2) 0.0492(6) Uani d . 1
N N4 -0.2611(6) 0.5190(5) -0.1203(4) 0.1183(18) Uani d . 1
O O1 0.09779(16) 0.13624(15) 0.46627(15) 0.0335(4) Uani d . 1
O O2 -0.15778(16) -0.01314(15) 0.35182(14) 0.0348(4) Uani d . 1
O O3 -0.07922(17) 0.12989(15) 0.59423(15) 0.0363(4) Uani d . 1
O O4 -0.13317(18) 0.24065(16) 0.48391(15) 0.0393(4) Uani d . 1
O O5 -0.01479(19) 0.06959(17) 0.20482(16) 0.0452(4) Uani d . 1
O O6 -0.1650(3) 0.2953(2) 0.1308(2) 0.0698(6) Uani d . 1
H H6A -0.169(4) 0.365(3) 0.092(3) 0.084 Uiso d . 1
O O7 -0.1694(4) 0.4448(4) 0.0165(4) 0.1244(14) Uani d . 1
Ni Ni1 -0.07870(3) 0.14768(3) 0.34931(3) 0.03056(10) Uani d . 1
Ni Ni2 0.0000 0.0000 0.5000 0.02874(11) Uani d S 1
H H1' -0.252(3) 0.120(2) 0.162(3) 0.037(7) Uiso d . 1
H H2' 0.041(3) 0.287(2) 0.289(3) 0.040(8) Uiso d . 1

loop_
_atom_site_aniso_label
_atom_site_aniso_U_11
_atom_site_aniso_U_22
_atom_site_aniso_U_33
_atom_site_aniso_U_12
_atom_site_aniso_U_13
_atom_site_aniso_U_23
C1 0.0246(11) 0.0415(13) 0.0345(12) 0.0058(10) 0.0102(10) 0.0139(10)
C2 0.0309(13) 0.0522(16) 0.0616(18) 0.0161(12) 0.0192(12) 0.0256(14)
C3 0.0299(14) 0.072(2) 0.078(2) 0.0180(14) 0.0233(14) 0.0272(18)
C4 0.0308(15) 0.087(2) 0.077(2) 0.0075(15) 0.0266(15) 0.0348(19)
C5 0.0393(15) 0.0611(18) 0.0612(19) -0.0022(13) 0.0160(14) 0.0297(15)
C6 0.0305(12) 0.0443(14) 0.0423(14) 0.0045(11) 0.0118(11) 0.0177(12)
C7 0.0434(15) 0.0365(14) 0.0541(16) 0.0066(11) 0.0121(13) 0.0201(12)
C8 0.0558(17) 0.0423(15) 0.0604(18) 0.0185(13) 0.0176(14) 0.0268(14)
C9 0.0592(17) 0.0577(17) 0.0483(16) 0.0331(14) 0.0225(14) 0.0334(14)
C10 0.0449(15) 0.0594(17) 0.0419(14) 0.0304(13) 0.0149(12) 0.0244(13)
C11 0.0251(12) 0.0666(18) 0.0481(15) 0.0177(12) 0.0109(11) 0.0266(14)
C12 0.0272(12) 0.0540(16) 0.0374(13) 0.0076(11) 0.0096(10) 0.0162(12)
C13 0.0366(15) 0.072(2) 0.0454(16) 0.0067(14) 0.0010(12) 0.0139(15)
C14 0.054(2) 0.071(2) 0.0493(18) 0.0001(17) -0.0001(15) 0.0012(16)
C15 0.058(2) 0.0467(17) 0.069(2) 0.0085(15) 0.0154(17) 0.0060(15)
C16 0.0377(14) 0.0469(16) 0.0568(17) 0.0094(12) 0.0106(13) 0.0142(13)
C17 0.0269(12) 0.0430(14) 0.0344(13) 0.0051(10) 0.0101(10) 0.0120(11)
C18 0.0260(11) 0.0400(13) 0.0374(13) 0.0097(10) 0.0135(10) 0.0162(11)
C19 0.074(2) 0.0586(18) 0.0533(17) 0.0313(16) 0.0386(16) 0.0247(15)
C20 0.0497(16) 0.0479(15) 0.0417(15) 0.0172(13) 0.0252(13) 0.0188(12)
C21 0.067(2) 0.101(3) 0.090(3) 0.028(2) 0.050(2) 0.054(2)
C22 0.101(3) 0.097(3) 0.129(4) 0.067(3) 0.082(3) 0.061(3)
C23 0.170(6) 0.158(5) 0.138(5) 0.115(5) 0.116(5) 0.101(4)
C24 0.330(13) 0.406(14) 0.135(6) 0.295(12) 0.136(8) 0.154(8)
C25 0.211(9) 0.252(10) 0.438(17) 0.143(8) 0.238(11) 0.278(12)
N1 0.0350(11) 0.0516(13) 0.0337(11) 0.0190(10) 0.0149(9) 0.0209(10)
N2 0.0421(12) 0.0409(12) 0.0396(12) 0.0149(10) 0.0162(10) 0.0213(10)
N3 0.0505(14) 0.0594(15) 0.0540(14) 0.0242(12) 0.0335(12) 0.0243(12)
N4 0.176(4) 0.175(4) 0.132(3) 0.134(4) 0.120(4) 0.124(4)
O1 0.0227(8) 0.0408(9) 0.0430(9) 0.0093(7) 0.0129(7) 0.0228(8)
O2 0.0278(8) 0.0379(9) 0.0345(9) 0.0068(7) 0.0046(7) 0.0157(7)
O3 0.0364(9) 0.0424(10) 0.0380(9) 0.0149(8) 0.0177(7) 0.0197(8)
O4 0.0423(10) 0.0477(10) 0.0405(10) 0.0238(8) 0.0202(8) 0.0229(8)
O5 0.0474(11) 0.0566(11) 0.0434(10) 0.0257(9) 0.0238(9) 0.0221(9)
O6 0.0927(18) 0.0818(16) 0.0644(14) 0.0410(14) 0.0414(13) 0.0461(13)
O7 0.151(3) 0.164(3) 0.159(3) 0.090(3) 0.098(3) 0.132(3)
Ni1 0.02683(16) 0.03788(18) 0.03269(17) 0.01335(13) 0.01192(13) 0.01779(13)
Ni2 0.0234(2) 0.0350(2) 0.0318(2) 0.00978(17) 0.01017(17) 0.01697(18)

loop_
_atom_type_symbol
_atom_type_description
_atom_type_scat_dispersion_real
_atom_type_scat_dispersion_imag
_atom_type_scat_source
C C 0.0033 0.0016 'International Tables Vol C Tables 4.2.6.8 and 6.1.1.4'
H H 0.0000 0.0000 'International Tables Vol C Tables 4.2.6.8 and 6.1.1.4'
N N 0.0061 0.0033 'International Tables Vol C Tables 4.2.6.8 and 6.1.1.4'
O O 0.0106 0.0060 'International Tables Vol C Tables 4.2.6.8 and 6.1.1.4'
Ni Ni 0.3393 1.1124 'International Tables Vol C Tables 4.2.6.8 and 6.1.1.4'

loop_
_geom_angle_atom_site_label_1
_geom_angle_atom_site_label_2
_geom_angle_atom_site_label_3
_geom_angle_site_symmetry_1
_geom_angle_site_symmetry_3
_geom_angle
_geom_angle_publ_flag
O1 C1 C2 . . 122.0(2) ?
O1 C1 C6 . . 119.6(2) ?
C2 C1 C6 . . 118.4(2) ?
C3 C2 C1 . . 120.4(3) ?
C3 C2 H2 . . 119.8 ?
C1 C2 H2 . . 119.8 ?
C4 C3 C2 . . 121.1(3) ?
C4 C3 H3 . . 119.5 ?
C2 C3 H3 . . 119.5 ?
C3 C4 C5 . . 119.2(3) ?
C3 C4 H4 . . 120.4 ?
C5 C4 H4 . . 120.4 ?
C4 C5 C6 . . 121.3(3) ?
C4 C5 H5 . . 119.3 ?
C6 C5 H5 . . 119.3 ?
C5 C6 C1 . . 119.5(3) ?
C5 C6 C7 . . 121.1(3) ?
C1 C6 C7 . . 119.3(2) ?
N2 C7 C6 . . 113.6(2) ?
N2 C7 H7A . . 108.8 ?
C6 C7 H7A . . 108.8 ?
N2 C7 H7B . . 108.8 ?
C6 C7 H7B . . 108.8 ?
H7A C7 H7B . . 107.7 ?
N2 C8 C9 . . 112.8(2) ?
N2 C8 H8A . . 109.0 ?
C9 C8 H8A . . 109.0 ?
N2 C8 H8B . . 109.0 ?
C9 C8 H8B . . 109.0 ?
H8A C8 H8B . . 107.8 ?
O6 C9 C10 . . 108.9(2) ?
O6 C9 C8 . . 110.4(2) ?
C10 C9 C8 . . 113.3(2) ?
O6 C9 H9 . . 108.0 ?
C10 C9 H9 . . 108.0 ?
C8 C9 H9 . . 108.0 ?
N1 C10 C9 . . 112.3(2) ?
N1 C10 H10A . . 109.1 ?
C9 C10 H10A . . 109.1 ?
N1 C10 H10B . . 109.1 ?
C9 C10 H10B . . 109.1 ?
H10A C10 H10B . . 107.9 ?
N1 C11 C12 . . 113.9(2) ?
N1 C11 H11A . . 108.8 ?
C12 C11 H11A . . 108.8 ?
N1 C11 H11B . . 108.8 ?
C12 C11 H11B . . 108.8 ?
H11A C11 H11B . . 107.7 ?
C13 C12 C17 . . 119.5(3) ?
C13 C12 C11 . . 120.5(2) ?
C17 C12 C11 . . 119.9(2) ?
C14 C13 C12 . . 121.7(3) ?
C14 C13 H13 . . 119.1 ?
C12 C13 H13 . . 119.1 ?
C13 C14 C15 . . 119.0(3) ?
C13 C14 H14 . . 120.5 ?
C15 C14 H14 . . 120.5 ?
C14 C15 C16 . . 120.9(3) ?
C14 C15 H15 . . 119.6 ?
C16 C15 H15 . . 119.6 ?
C15 C16 C17 . . 120.5(3) ?
C15 C16 H16 . . 119.7 ?
C17 C16 H16 . . 119.7 ?
O2 C17 C16 . . 122.5(2) ?
O2 C17 C12 . . 119.2(2) ?
C16 C17 C12 . . 118.3(2) ?
O3 C18 O4 . . 126.8(2) ?
O3 C18 C19 . . 117.2(2) ?
O4 C18 C19 . . 116.1(2) ?
C18 C19 H19A . . 109.5 ?
C18 C19 H19B . . 109.5 ?
H19A C19 H19B . . 109.5 ?
C18 C19 H19C . . 109.5 ?
H19A C19 H19C . . 109.5 ?
H19B C19 H19C . . 109.5 ?
O5 C20 N3 . . 123.3(3) ?
O5 C20 H20 . . 125.3(19) ?
N3 C20 H20 . . 111.4(19) ?
N3 C21 H21A . . 109.5 ?
N3 C21 H21B . . 109.5 ?
H21A C21 H21B . . 109.5 ?
N3 C21 H21C . . 109.5 ?
H21A C21 H21C . . 109.5 ?
H21B C21 H21C . . 109.5 ?
N3 C22 H22A . . 109.5 ?
N3 C22 H22B . . 109.5 ?
H22A C22 H22B . . 109.5 ?
N3 C22 H22C . . 109.5 ?
H22A C22 H22C . . 109.5 ?
H22B C22 H22C . . 109.5 ?
O7 C23 N4 . . 131.1(7) ?
O7 C23 H23 . . 114.5 ?
N4 C23 H23 . . 114.5 ?
N4 C24 H24A . . 109.5 ?
N4 C24 H24B . . 109.5 ?
H24A C24 H24B . . 109.5 ?
N4 C24 H24C . . 109.5 ?
H24A C24 H24C . . 109.5 ?
H24B C24 H24C . . 109.5 ?
N4 C25 H25C . . 109.5 ?
N4 C25 H25B . . 109.5 ?
H25C C25 H25B . . 109.5 ?
N4 C25 H25A . . 109.5 ?
H25C C25 H25A . . 109.5 ?
H25B C25 H25A . . 109.5 ?
C10 N1 C11 . . 111.0(2) ?
C10 N1 Ni1 . . 114.39(17) ?
C11 N1 Ni1 . . 110.44(15) ?
C10 N1 H1' . . 106.9(19) ?
C11 N1 H1' . . 110.0(19) ?
Ni1 N1 H1' . . 104(2) ?
C8 N2 C7 . . 110.3(2) ?
C8 N2 Ni1 . . 115.29(17) ?
C7 N2 Ni1 . . 110.42(16) ?
C8 N2 H2' . . 107(2) ?
C7 N2 H2' . . 110(2) ?
Ni1 N2 H2' . . 104(2) ?
C20 N3 C21 . . 121.0(3) ?
C20 N3 C22 . . 121.1(3) ?
C21 N3 C22 . . 117.4(3) ?
C23 N4 C25 . . 120.1(6) ?
C23 N4 C24 . . 121.6(8) ?
C25 N4 C24 . . 118.2(6) ?
C1 O1 Ni1 . . 122.38(14) ?
C1 O1 Ni2 . . 135.92(15) ?
Ni1 O1 Ni2 . . 96.17(7) ?
C17 O2 Ni1 . . 122.60(15) ?
C17 O2 Ni2 . . 135.79(15) ?
Ni1 O2 Ni2 . . 96.89(7) ?
C18 O3 Ni2 . . 130.82(15) ?
C18 O4 Ni1 . . 123.88(16) ?
C20 O5 Ni1 . . 120.68(17) ?
C9 O6 H6A . . 103.1(19) ?
O2 Ni1 O1 . . 81.90(6) y
O2 Ni1 O4 . . 93.19(7) y
O1 Ni1 O4 . . 90.77(7) y
O2 Ni1 N2 . . 173.05(8) y
O1 Ni1 N2 . . 92.44(8) y
O4 Ni1 N2 . . 90.90(8) y
O2 Ni1 N1 . . 92.57(8) y
O1 Ni1 N1 . . 173.91(8) y
O4 Ni1 N1 . . 92.09(8) y
N2 Ni1 N1 . . 92.90(9) y
O2 Ni1 O5 . . 93.57(7) y
O1 Ni1 O5 . . 91.17(7) y
O4 Ni1 O5 . . 173.17(7) y
N2 Ni1 O5 . . 82.47(9) y
N1 Ni1 O5 . . 86.61(8) y
O2 Ni2 O2 2_556 . 180.0 ?
O2 Ni2 O1 2_556 . 98.83(7) ?
O2 Ni2 O1 . . 81.17(6) y
O2 Ni2 O1 2_556 2_556 81.17(6) ?
O2 Ni2 O1 . 2_556 98.83(7) ?
O1 Ni2 O1 . 2_556 180.00(6) ?
O2 Ni2 O3 2_556 2_556 86.69(7) ?
O2 Ni2 O3 . 2_556 93.31(7) ?
O1 Ni2 O3 . 2_556 94.15(7) ?
O1 Ni2 O3 2_556 2_556 85.85(7) ?
O2 Ni2 O3 2_556 . 93.31(7) ?
O2 Ni2 O3 . . 86.69(7) y
O1 Ni2 O3 . . 85.85(7) y
O1 Ni2 O3 2_556 . 94.15(7) ?
O3 Ni2 O3 2_556 . 180.00(9) ?

loop_
_geom_bond_atom_site_label_1
_geom_bond_atom_site_label_2
_geom_bond_site_symmetry_2
_geom_bond_distance
_geom_bond_publ_flag
C1 O1 . 1.329(3) ?
C1 C2 . 1.396(3) ?
C1 C6 . 1.402(3) ?
C2 C3 . 1.388(4) ?
C2 H2 . 0.930 ?
C3 C4 . 1.366(4) ?
C3 H3 . 0.930 ?
C4 C5 . 1.375(5) ?
C4 H4 . 0.930 ?
C5 C6 . 1.395(4) ?
C5 H5 . 0.930 ?
C6 C7 . 1.504(4) ?
C7 N2 . 1.484(3) ?
C7 H7A . 0.970 ?
C7 H7B . 0.970 ?
C8 N2 . 1.471(3) ?
C8 C9 . 1.525(4) ?
C8 H8A . 0.970 ?
C8 H8B . 0.970 ?
C9 O6 . 1.411(4) ?
C9 C10 . 1.504(4) ?
C9 H9 . 0.980 ?
C10 N1 . 1.468(3) ?
C10 H10A . 0.970 ?
C10 H10B . 0.970 ?
C11 N1 . 1.480(3) ?
C11 C12 . 1.491(4) ?
C11 H11A . 0.970 ?
C11 H11B . 0.970 ?
C12 C13 . 1.387(4) ?
C12 C17 . 1.408(3) ?
C13 C14 . 1.369(5) ?
C13 H13 . 0.930 ?
C14 C15 . 1.380(5) ?
C14 H14 . 0.930 ?
C15 C16 . 1.384(4) ?
C15 H15 . 0.930 ?
C16 C17 . 1.394(4) ?
C16 H16 . 0.930 ?
C17 O2 . 1.327(3) ?
C18 O3 . 1.250(3) ?
C18 O4 . 1.259(3) ?
C18 C19 . 1.509(4) ?
C19 H19A . 0.960 ?
C19 H19B . 0.960 ?
C19 H19C . 0.960 ?
C20 O5 . 1.234(3) ?
C20 N3 . 1.320(3) ?
C20 H20 . 0.92(3) ?
C21 N3 . 1.444(4) ?
C21 H21A . 0.960 ?
C21 H21B . 0.960 ?
C21 H21C . 0.960 ?
C22 N3 . 1.445(4) ?
C22 H22A . 0.960 ?
C22 H22B . 0.960 ?
C22 H22C . 0.960 ?
C23 O7 . 1.177(7) ?
C23 N4 . 1.279(6) ?
C23 H23 . 0.930 ?
C24 N4 . 1.435(9) ?
C24 H24A . 0.960 ?
C24 H24B . 0.960 ?
C24 H24C . 0.960 ?
C25 N4 . 1.395(9) ?
C25 H25C . 0.960 ?
C25 H25B . 0.960 ?
C25 H25A . 0.960 ?
N1 Ni1 . 2.084(2) y
N1 H1' . 0.81(3) ?
N2 Ni1 . 2.080(2) y
N2 H2' . 0.81(3) ?
O1 Ni1 . 2.0339(16) y
O1 Ni2 . 2.0453(15) y
O2 Ni1 . 2.0189(16) y
O2 Ni2 . 2.0374(16) y
O3 Ni2 . 2.1044(16) y
O4 Ni1 . 2.0412(17) y
O5 Ni1 . 2.1545(18) y
O6 H6A . 1.11(4) ?
Ni2 O2 2_556 2.0374(16) ?
Ni2 O1 2_556 2.0453(15) ?
Ni2 O3 2_556 2.1044(16) ?

loop_
_geom_hbond_atom_site_label_D
_geom_hbond_atom_site_label_H
_geom_hbond_atom_site_label_A
_geom_hbond_distance_DH
_geom_hbond_distance_HA
_geom_hbond_distance_DA
_geom_hbond_angle_DHA
_geom_hbond_publ_flag
N1 H1' O6 0.81(3) 2.39(3) 2.765(3) 109(2) y
N2 H2' O6 0.81(3) 2.49(3) 2.836(3) 107(2) y
O6 H6A O7^i^ 1.11(4) 1.57(4) 2.660(4) 168(3) y

loop_
_geom_torsion_atom_site_label_1
_geom_torsion_atom_site_label_2
_geom_torsion_atom_site_label_3
_geom_torsion_atom_site_label_4
_geom_torsion_site_symmetry_4
_geom_torsion
O1 C1 C2 C3 . 177.5(3)
C6 C1 C2 C3 . -2.3(4)
C1 C2 C3 C4 . -0.1(5)
C2 C3 C4 C5 . 1.8(5)
C3 C4 C5 C6 . -1.0(5)
C4 C5 C6 C1 . -1.4(4)
C4 C5 C6 C7 . 174.6(3)
O1 C1 C6 C5 . -176.8(2)
C2 C1 C6 C5 . 3.0(4)
O1 C1 C6 C7 . 7.1(4)
C2 C1 C6 C7 . -173.1(3)
C5 C6 C7 N2 . 118.6(3)
C1 C6 C7 N2 . -65.3(3)
N2 C8 C9 O6 . -51.2(3)
N2 C8 C9 C10 . 71.3(3)
O6 C9 C10 N1 . 50.1(3)
C8 C9 C10 N1 . -73.3(3)
N1 C11 C12 C13 . -119.7(3)
N1 C11 C12 C17 . 64.3(3)
C17 C12 C13 C14 . 1.2(5)
C11 C12 C13 C14 . -174.9(3)
C12 C13 C14 C15 . 1.0(6)
C13 C14 C15 C16 . -1.0(6)
C14 C15 C16 C17 . -1.3(5)
C15 C16 C17 O2 . -177.4(3)
C15 C16 C17 C12 . 3.5(4)
C13 C12 C17 O2 . 177.4(2)
C11 C12 C17 O2 . -6.5(4)
C13 C12 C17 C16 . -3.4(4)
C11 C12 C17 C16 . 172.7(2)
C9 C10 N1 C11 . -173.0(2)
C9 C10 N1 Ni1 . 61.2(3)
C12 C11 N1 C10 . 172.0(2)
C12 C11 N1 Ni1 . -60.0(2)
C9 C8 N2 C7 . 176.4(2)
C9 C8 N2 Ni1 . -57.7(3)
C6 C7 N2 C8 . -170.6(2)
C6 C7 N2 Ni1 . 60.8(3)
O5 C20 N3 C21 . 5.4(5)
O5 C20 N3 C22 . 177.7(3)
O7 C23 N4 C25 . 1.7(8)
O7 C23 N4 C24 . -175.8(5)
C2 C1 O1 Ni1 . -138.0(2)
C6 C1 O1 Ni1 . 41.8(3)
C2 C1 O1 Ni2 . 8.9(4)
C6 C1 O1 Ni2 . -171.28(17)
C16 C17 O2 Ni1 . 138.8(2)
C12 C17 O2 Ni1 . -42.1(3)
C16 C17 O2 Ni2 . -10.7(4)
C12 C17 O2 Ni2 . 168.41(17)
O4 C18 O3 Ni2 . 9.9(4)
C19 C18 O3 Ni2 . -169.85(18)
O3 C18 O4 Ni1 . -7.4(4)
C19 C18 O4 Ni1 . 172.35(18)
N3 C20 O5 Ni1 . -146.7(2)
C17 O2 Ni1 O1 . -144.15(18)
Ni2 O2 Ni1 O1 . 14.97(7)
C17 O2 Ni1 O4 . 125.53(17)
Ni2 O2 Ni1 O4 . -75.36(7)
C17 O2 Ni1 N1 . 33.29(18)
Ni2 O2 Ni1 N1 . -167.59(8)
C17 O2 Ni1 O5 . -53.47(18)
Ni2 O2 Ni1 O5 . 105.65(7)
C1 O1 Ni1 O2 . 142.66(18)
Ni2 O1 Ni1 O2 . -14.89(7)
C1 O1 Ni1 O4 . -124.23(18)
Ni2 O1 Ni1 O4 . 78.22(7)
C1 O1 Ni1 N2 . -33.29(19)
Ni2 O1 Ni1 N2 . 169.16(8)
C1 O1 Ni1 O5 . 49.22(18)
Ni2 O1 Ni1 O5 . -108.33(7)
C18 O4 Ni1 O2 . 42.82(19)
C18 O4 Ni1 O1 . -39.10(19)
C18 O4 Ni1 N2 . -131.55(19)
C18 O4 Ni1 N1 . 135.51(19)
C8 N2 Ni1 O1 . -142.47(19)
C7 N2 Ni1 O1 . -16.68(18)
C8 N2 Ni1 O4 . -51.7(2)
C7 N2 Ni1 O4 . 74.13(18)
C8 N2 Ni1 N1 . 40.5(2)
C7 N2 Ni1 N1 . 166.27(18)
C8 N2 Ni1 O5 . 126.7(2)
C7 N2 Ni1 O5 . -107.54(18)
C10 N1 Ni1 O2 . 142.47(17)
C11 N1 Ni1 O2 . 16.41(18)
C10 N1 Ni1 O4 . 49.18(18)
C11 N1 Ni1 O4 . -76.87(17)
C10 N1 Ni1 N2 . -41.83(19)
C11 N1 Ni1 N2 . -167.88(18)
C10 N1 Ni1 O5 . -124.11(18)
C11 N1 Ni1 O5 . 109.84(17)
C20 O5 Ni1 O2 . -48.7(2)
C20 O5 Ni1 O1 . 33.3(2)
C20 O5 Ni1 N2 . 125.6(2)
C20 O5 Ni1 N1 . -141.1(2)
C17 O2 Ni2 O1 . 139.6(2)
Ni1 O2 Ni2 O1 . -14.91(6)
C17 O2 Ni2 O1 2_556 -40.4(2)
Ni1 O2 Ni2 O1 2_556 165.09(6)
C17 O2 Ni2 O3 2_556 45.9(2)
Ni1 O2 Ni2 O3 2_556 -108.60(7)
C17 O2 Ni2 O3 . -134.1(2)
Ni1 O2 Ni2 O3 . 71.40(7)
C1 O1 Ni2 O2 2_556 42.4(2)
Ni1 O1 Ni2 O2 2_556 -165.22(6)
C1 O1 Ni2 O2 . -137.6(2)
Ni1 O1 Ni2 O2 . 14.78(6)
C1 O1 Ni2 O3 2_556 -44.9(2)
Ni1 O1 Ni2 O3 2_556 107.49(7)
C1 O1 Ni2 O3 . 135.1(2)
Ni1 O1 Ni2 O3 . -72.51(7)
C18 O3 Ni2 O2 2_556 134.1(2)
C18 O3 Ni2 O2 . -45.9(2)
C18 O3 Ni2 O1 . 35.5(2)
C18 O3 Ni2 O1 2_556 -144.5(2)
